data_1574577
loop_
_publ_author_name
'Litle, Elishua D.'
'Bedajna, Shantabh'
'Gabba\"i, Fran\,cois P.'

_publ_section_title
;
 L/Z-ligand type amphoterism of an acridinium unit
;
_journal_issue 24
_journal_name_full 'Chemical Science'
_journal_page_first 10852
_journal_page_last 10856
_journal_paper_doi 10.1039/D5SC00965K
_journal_volume 16
_journal_year 2025
_chemical_formula_moiety '2(C40 H37 Cl N P Rh), 2(C F3 O3 S), C H2 Cl'
_chemical_formula_sum 'C83 H76 Cl3 F6 N2 O6 P2 Rh2 S2'
_chemical_formula_weight 1749.68
_space_group_crystal_system triclinic
_space_group_IT_number 2
_space_group_name_Hall '-P 1'
_space_group_name_H-M_alt 'P -1'
_atom_sites_solution_hydrogens geom
_audit_creation_date 2025-02-05
_audit_creation_method
;
Olex2 1.5
(compiled 2023.08.24 svn.re1ec1418 for OlexSys, GUI svn.r6817)
;
_audit_update_record
;
2025-02-05 deposited with the CCDC.	2025-05-05 downloaded from the CCDC.
;
_cell_angle_alpha 91.328(2)
_cell_angle_beta 91.152(2)
_cell_angle_gamma 102.706(2)
_cell_formula_units_Z 2
_cell_length_a 13.6732(9)
_cell_length_b 15.7373(11)
_cell_length_c 17.8565(12)
_cell_measurement_reflns_used 9884
_cell_measurement_temperature 112.00
_cell_measurement_theta_max 27.190
_cell_measurement_theta_min 2.283
_cell_volume 3746.0(4)
_computing_cell_refinement 'SAINT V8.38A (Bruker, 2018)'
_computing_data_reduction 'SAINT V8.38A (Bruker, 2018)'
_computing_molecular_graphics 'Olex2 1.5 (Dolomanov et al., 2009)'
_computing_publication_material 'Olex2 1.5 (Dolomanov et al., 2009)'
_computing_structure_refinement 'XL  (Sheldrick, 2008)'
_diffrn_ambient_temperature 112.00
_diffrn_measured_fraction_theta_full 1.000
_diffrn_measured_fraction_theta_max 0.998
_diffrn_measurement_device_type 'Bruker APEX-II CCD'
_diffrn_measurement_method '\f and \w scans'
_diffrn_radiation_type MoK\a
_diffrn_radiation_wavelength 0.71073
_diffrn_reflns_av_R_equivalents 0.0799
_diffrn_reflns_av_unetI/netI 0.0511
_diffrn_reflns_Laue_measured_fraction_full 1.000
_diffrn_reflns_Laue_measured_fraction_max 0.998
_diffrn_reflns_limit_h_max 17
_diffrn_reflns_limit_h_min -17
_diffrn_reflns_limit_k_max 20
_diffrn_reflns_limit_k_min -20
_diffrn_reflns_limit_l_max 23
_diffrn_reflns_limit_l_min -23
_diffrn_reflns_number 120346
_diffrn_reflns_point_group_measured_fraction_full 1.000
_diffrn_reflns_point_group_measured_fraction_max 0.998
_diffrn_reflns_theta_full 25.242
_diffrn_reflns_theta_max 27.527
_diffrn_reflns_theta_min 1.774
_diffrn_source_current 1.0
_diffrn_source_power 0.05
_diffrn_source_voltage 50.0
_diffrn_standards_number 0
_exptl_absorpt_coefficient_mu 0.718
_exptl_absorpt_correction_T_max 0.3782
_exptl_absorpt_correction_T_min 0.3252
_exptl_absorpt_correction_type multi-scan
_exptl_absorpt_process_details
;
SADABS-2016/2 (Bruker,2016/2) was used for absorption correction.
wR2(int) was 0.1577 before and 0.0675 after correction.
The Ratio of minimum to maximum transmission is 0.8599.
The \l/2 correction factor is Not present.
;
_exptl_crystal_colour orange
_exptl_crystal_colour_primary orange
_exptl_crystal_density_diffrn 1.551
_exptl_crystal_description needle
_exptl_crystal_F_000 1786
_exptl_crystal_size_max 0.671
_exptl_crystal_size_mid 0.131
_exptl_crystal_size_min 0.063
_refine_diff_density_max 1.569
_refine_diff_density_min -1.044
_refine_diff_density_rms 0.106
_refine_ls_extinction_method none
_refine_ls_goodness_of_fit_ref 1.067
_refine_ls_hydrogen_treatment constr
_refine_ls_matrix_type full
_refine_ls_number_parameters 957
_refine_ls_number_reflns 17210
_refine_ls_number_restraints 0
_refine_ls_restrained_S_all 1.067
_refine_ls_R_factor_all 0.0829
_refine_ls_R_factor_gt 0.0610
_refine_ls_shift/su_max 0.002
_refine_ls_shift/su_mean 0.000
_refine_ls_structure_factor_coef Fsqd
_refine_ls_weighting_details 'w=1/[\s^2^(Fo^2^)+(0.0531P)^2^+11.9098P] where P=(Fo^2^+2Fc^2^)/3'
_refine_ls_weighting_scheme calc
_refine_ls_wR_factor_gt 0.1365
_refine_ls_wR_factor_ref 0.1468
_reflns_Friedel_coverage 0.000
_reflns_number_gt 13420
_reflns_number_total 17210
_reflns_threshold_expression 'I > 2\s(I)'
_cod_data_source_file d5sc00965k2.cif
_cod_data_source_block eli156_0m_a
_cod_depositor_comments 'Adding full bibliography for 1574577--1574579.cif.'
_cod_database_code 1574577
_shelxl_version_number 2013-3
_shelx_space_group_comment
;
The symmetry employed for this shelxl refinement is uniquely defined
by the following loop, which should always be used as a source of
symmetry information in preference to the above space-group names.
They are only intended as comments.
;
_shelx_estimated_absorpt_t_max 0.956
_shelx_estimated_absorpt_t_min 0.644
_olex2_refinement_description
;
1.a Ternary CH refined with riding coordinates:
 C34(H34), C38'(H38'), C37(H37), C38(H38), C33(H33), C37'(H37'), C34'(H34'),
 C33'(H33')
1.b Secondary CH2 refined with riding coordinates:
 C39'(H39A,H39B), C35(H35C,H35D), C36(H36C,H36D), C36'(H36A,H36B), C40'(H40A,
 H40B), C39(H39C,H39D), C40(H40C,H40D), C35'(H35A,H35B), C2(H42A,H42B)
1.c Aromatic/amide H refined with riding coordinates:
 C20'(H20'), C32'(H32'), C1'(H1'), C19'(H19'), C41(H1), C20(H20), C17(H17),
 C17'(H17'), C4'(H4'), C4(H4), C8(H8), C1(H2), C5(H5), C8'(H8'), C25'(H25'),
 C28'(H28'), C19(H19), C32(H32), C31'(H31'), C18'(H18'), C24'(H24'), C3'(H3'),
 C5'(H5'), C26'(H26'), C18(H18), C3(H3), C31(H31), C2'(H2'), C30'(H30'),
 C6'(H6'), C28(H28), C7'(H7'), C6(H6), C26(H26), C29'(H29'), C22(H22), C7(H7),
 C29(H29), C24(H24), C30(H30), C22'(H22'), C23'(H23'), C23(H23), C25(H25)
1.d Idealised Me refined as rotating group:
 C14(H14D,H14E,H14F), C14'(H14A,H14B,H14C)
;
_olex2_submission_special_instructions 'No special instructions were received'

loop_
_space_group_symop_operation_xyz
'x, y, z'
'-x, -y, -z'

loop_
_atom_site_label
_atom_site_type_symbol
_atom_site_fract_x
_atom_site_fract_y
_atom_site_fract_z
_atom_site_U_iso_or_equiv
_atom_site_adp_type
_atom_site_occupancy
_atom_site_site_symmetry_order
_atom_site_calc_flag
_atom_site_refinement_flags_posn
_atom_site_refinement_flags_adp
_atom_site_refinement_flags_occupancy
_atom_site_disorder_assembly
_atom_site_disorder_group
Rh1' Rh 0.84799(3) 0.78532(2) 0.39803(2) 0.02659(9) Uani 1 1 d . . . . .
Rh1 Rh 0.64318(3) 1.20365(2) 0.48577(2) 0.02818(10) Uani 1 1 d . . . . .
S1 S 0.79405(8) 0.60262(8) -0.10078(6) 0.0278(2) Uani 1 1 d . . . . .
P1' P 0.89437(8) 0.82469(7) 0.27650(6) 0.0225(2) Uani 1 1 d . . . . .
P1 P 0.62534(8) 1.27645(7) 0.37662(6) 0.0243(2) Uani 1 1 d . . . . .
S1' S 1.31984(9) 0.87117(8) 0.02971(7) 0.0338(3) Uani 1 1 d . . . . .
Cl1 Cl 0.71927(10) 1.10561(8) 0.41698(7) 0.0401(3) Uani 1 1 d . . . . .
Cl1' Cl 0.75644(12) 0.64929(8) 0.35074(7) 0.0485(3) Uani 1 1 d . . . . .
Cl2 Cl 0.86425(17) 0.50075(16) 0.55881(16) 0.0996(7) Uani 1 1 d . . . . .
F1' F 1.3055(2) 0.7120(2) 0.0732(2) 0.0507(8) Uani 1 1 d . . . . .
O2 O 0.8769(2) 0.5724(2) -0.06832(18) 0.0367(8) Uani 1 1 d . . . . .
F2 F 0.8229(2) 0.5338(2) -0.23099(17) 0.0510(8) Uani 1 1 d . . . . .
F3 F 0.6688(2) 0.5343(2) -0.20985(18) 0.0549(9) Uani 1 1 d . . . . .
F1 F 0.7397(2) 0.4430(2) -0.1561(2) 0.0572(9) Uani 1 1 d . . . . .
O3 O 0.7071(2) 0.5908(3) -0.05515(18) 0.0395(8) Uani 1 1 d . . . . .
N1 N 0.8079(2) 1.3483(2) 0.09712(19) 0.0223(7) Uani 1 1 d . . . . .
O1 O 0.8201(3) 0.6850(2) -0.1362(2) 0.0439(9) Uani 1 1 d . . . . .
N1' N 0.6982(3) 0.7980(2) 0.0062(2) 0.0233(7) Uani 1 1 d . . . . .
O3' O 1.3163(3) 0.9500(2) 0.0683(2) 0.0517(10) Uani 1 1 d . . . . .
C9' C 0.8303(3) 0.7353(3) 0.1002(2) 0.0211(8) Uani 1 1 d . . . . .
C16' C 0.9277(3) 0.7331(3) 0.2242(2) 0.0213(8) Uani 1 1 d . . . . .
C15' C 0.9024(3) 0.7025(3) 0.1508(2) 0.0216(8) Uani 1 1 d . . . . .
F2' F 1.3665(4) 0.8090(3) 0.15551(19) 0.0770(12) Uani 1 1 d . . . . .
C15 C 0.5846(3) 1.1884(3) 0.2288(2) 0.0226(8) Uani 1 1 d . . . . .
C13 C 0.8346(3) 1.2874(3) 0.1422(2) 0.0232(8) Uani 1 1 d . . . . .
C12' C 0.8675(3) 0.7935(3) 0.0438(2) 0.0205(8) Uani 1 1 d . . . . .
C10 C 0.6406(3) 1.3168(3) 0.1461(2) 0.0210(8) Uani 1 1 d . . . . .
F3' F 1.2109(3) 0.7813(3) 0.1300(3) 0.0987(18) Uani 1 1 d . . . . .
C9 C 0.6641(3) 1.2499(3) 0.1884(2) 0.0203(8) Uani 1 1 d . . . . .
C11 C 0.7144(3) 1.3664(3) 0.0995(2) 0.0207(8) Uani 1 1 d . . . . .
C20' C 0.9464(3) 0.6382(3) 0.1199(2) 0.0246(9) Uani 1 1 d . . . . .
H20' H 0.9274 0.6162 0.0705 0.030 Uiso 1 1 calc R U . . .
C32' C 0.8198(3) 0.9267(3) 0.1694(2) 0.0244(9) Uani 1 1 d . . . . .
H32' H 0.8871 0.9460 0.1544 0.029 Uiso 1 1 calc R U . . .
C1' C 0.6861(3) 0.6480(3) 0.1644(3) 0.0255(9) Uani 1 1 d . . . . .
H1' H 0.7301 0.6267 0.1974 0.031 Uiso 1 1 calc R U . . .
C27' C 0.7984(3) 0.8668(3) 0.2263(2) 0.0254(9) Uani 1 1 d . . . . .
C10' C 0.7263(3) 0.7067(3) 0.1077(2) 0.0215(8) Uani 1 1 d . . . . .
C12 C 0.7607(3) 1.2344(3) 0.1872(2) 0.0233(8) Uani 1 1 d . . . . .
C19' C 1.0170(3) 0.6058(3) 0.1599(3) 0.0267(9) Uani 1 1 d . . . . .
H19' H 1.0484 0.5638 0.1373 0.032 Uiso 1 1 calc R U . . .
C1 C 0.5445(3) 1.3374(3) 0.1481(2) 0.0238(9) Uani 1 1 d . . . . .
H1 H 0.4945 1.3052 0.1789 0.029 Uiso 1 1 calc R U . . .
C20 C 0.5286(3) 1.1204(3) 0.1843(3) 0.0265(9) Uani 1 1 d . . . . .
H20 H 0.5418 1.1174 0.1324 0.032 Uiso 1 1 calc R U . . .
C17 C 0.4910(3) 1.1278(3) 0.3351(3) 0.0285(9) Uani 1 1 d . . . . .
H17 H 0.4784 1.1289 0.3872 0.034 Uiso 1 1 calc R U . . .
C13' C 0.7991(3) 0.8257(3) -0.0033(2) 0.0229(8) Uani 1 1 d . . . . .
C17' C 0.9959(3) 0.6964(3) 0.2648(3) 0.0280(9) Uani 1 1 d . . . . .
H17' H 1.0110 0.7142 0.3157 0.034 Uiso 1 1 calc R U . . .
C16 C 0.5657(3) 1.1939(3) 0.3056(2) 0.0234(8) Uani 1 1 d . . . . .
C21' C 1.0069(3) 0.9107(3) 0.2634(2) 0.0243(9) Uani 1 1 d . . . . .
C11' C 0.6599(3) 0.7390(3) 0.0589(2) 0.0234(8) Uani 1 1 d . . . . .
C27 C 0.7411(3) 1.3417(3) 0.3410(2) 0.0271(9) Uani 1 1 d . . . . .
O1' O 1.4126(4) 0.8626(4) 0.0002(3) 0.0897(19) Uani 1 1 d . . . . .
C4' C 0.5551(3) 0.7091(3) 0.0684(3) 0.0302(10) Uani 1 1 d . . . . .
H4' H 0.5090 0.7290 0.0363 0.036 Uiso 1 1 calc R U . . .
C4 C 0.6900(3) 1.4337(3) 0.0571(2) 0.0256(9) Uani 1 1 d . . . . .
H4 H 0.7384 1.4671 0.0258 0.031 Uiso 1 1 calc R U . . .
C8 C 0.9347(3) 1.2752(3) 0.1448(3) 0.0295(10) Uani 1 1 d . . . . .
H8 H 0.9848 1.3105 0.1160 0.035 Uiso 1 1 calc R U . . .
C2 C 0.5230(3) 1.4026(3) 0.1066(3) 0.0283(9) Uani 1 1 d . . . . .
H2 H 0.4584 1.4156 0.1082 0.034 Uiso 1 1 calc R U . . .
C5 C 0.7899(3) 1.1688(3) 0.2300(3) 0.0330(10) Uani 1 1 d . . . . .
H5 H 0.7415 1.1313 0.2586 0.040 Uiso 1 1 calc R U . . .
C8' C 0.8369(3) 0.8869(3) -0.0569(3) 0.0283(9) Uani 1 1 d . . . . .
H8' H 0.7919 0.9095 -0.0879 0.034 Uiso 1 1 calc R U . . .
C25' C 1.0911(3) 1.0622(3) 0.2798(3) 0.0299(10) Uani 1 1 d . . . . .
H25' H 1.0886 1.1196 0.2960 0.036 Uiso 1 1 calc R U . . .
C28' C 0.6986(3) 0.8393(3) 0.2481(3) 0.0295(10) Uani 1 1 d . . . . .
H28' H 0.6824 0.7996 0.2876 0.035 Uiso 1 1 calc R U . . .
C19 C 0.4539(3) 1.0570(3) 0.2142(3) 0.0301(10) Uani 1 1 d . . . . .
H19 H 0.4158 1.0111 0.1832 0.036 Uiso 1 1 calc R U . . .
C21 C 0.5417(3) 1.3534(3) 0.3781(2) 0.0284(9) Uani 1 1 d . . . . .
C32 C 0.7440(3) 1.4141(3) 0.2964(2) 0.0273(9) Uani 1 1 d . . . . .
H32 H 0.6838 1.4321 0.2843 0.033 Uiso 1 1 calc R U . . .
C31' C 0.7446(3) 0.9586(3) 0.1344(3) 0.0292(9) Uani 1 1 d . . . . .
H31' H 0.7604 1.0003 0.0964 0.035 Uiso 1 1 calc R U . . .
C18' C 1.0419(3) 0.6350(3) 0.2329(3) 0.0284(9) Uani 1 1 d . . . . .
H18' H 1.0903 0.6131 0.2609 0.034 Uiso 1 1 calc R U . . .
C24' C 1.1755(3) 1.0464(3) 0.2476(3) 0.0334(10) Uani 1 1 d . . . . .
H24' H 1.2331 1.0923 0.2431 0.040 Uiso 1 1 calc R U . . .
C14 C 0.8819(3) 1.3917(3) 0.0436(3) 0.0317(10) Uani 1 1 d . . . . .
H14D H 0.9333 1.4358 0.0704 0.048 Uiso 1 1 calc R U . . .
H14E H 0.8482 1.4198 0.0056 0.048 Uiso 1 1 calc R U . . .
H14F H 0.9135 1.3485 0.0194 0.048 Uiso 1 1 calc R U . . .
C3' C 0.5205(3) 0.6532(3) 0.1224(3) 0.0352(11) Uani 1 1 d . . . . .
H3' H 0.4501 0.6340 0.1274 0.042 Uiso 1 1 calc R U . . .
C5' C 0.9726(3) 0.8240(3) 0.0329(3) 0.0265(9) Uani 1 1 d . . . . .
H5' H 1.0195 0.8028 0.0632 0.032 Uiso 1 1 calc R U . . .
C26' C 1.0087(3) 0.9937(3) 0.2885(2) 0.0283(9) Uani 1 1 d . . . . .
H26' H 0.9516 1.0050 0.3130 0.034 Uiso 1 1 calc R U . . .
C18 C 0.4357(3) 1.0618(3) 0.2902(3) 0.0329(10) Uani 1 1 d . . . . .
H18 H 0.3846 1.0189 0.3114 0.040 Uiso 1 1 calc R U . . .
C3 C 0.5969(3) 1.4506(3) 0.0612(2) 0.0290(10) Uani 1 1 d . . . . .
H3 H 0.5813 1.4962 0.0326 0.035 Uiso 1 1 calc R U . . .
C31 C 0.8341(3) 1.4595(3) 0.2698(3) 0.0316(10) Uani 1 1 d . . . . .
H31 H 0.8359 1.5093 0.2403 0.038 Uiso 1 1 calc R U . . .
C2' C 0.5851(3) 0.6220(3) 0.1718(3) 0.0324(10) Uani 1 1 d . . . . .
H2' H 0.5585 0.5833 0.2100 0.039 Uiso 1 1 calc R U . . .
C30' C 0.6455(4) 0.9291(3) 0.1553(3) 0.0344(11) Uani 1 1 d . . . . .
H30' H 0.5933 0.9496 0.1307 0.041 Uiso 1 1 calc R U . . .
C6' C 1.0058(3) 0.8828(3) -0.0202(3) 0.0321(10) Uani 1 1 d . . . . .
H6' H 1.0758 0.9028 -0.0269 0.038 Uiso 1 1 calc R U . . .
C34 C 0.5405(4) 1.2619(3) 0.5446(3) 0.0371(11) Uani 1 1 d . . . . .
H34 H 0.4983 1.2908 0.5116 0.045 Uiso 1 1 calc R U . . .
C28 C 0.8309(4) 1.3177(3) 0.3600(3) 0.0344(11) Uani 1 1 d . . . . .
H28 H 0.8306 1.2705 0.3922 0.041 Uiso 1 1 calc R U . . .
C7' C 0.9372(4) 0.9143(3) -0.0652(3) 0.0349(11) Uani 1 1 d . . . . .
H7' H 0.9614 0.9555 -0.1023 0.042 Uiso 1 1 calc R U . . .
C41' C 0.7543(3) 0.5248(3) -0.1783(3) 0.0324(10) Uani 1 1 d . . . . .
C6 C 0.8854(4) 1.1590(3) 0.2307(3) 0.0423(13) Uani 1 1 d . . . . .
H6 H 0.9038 1.1152 0.2601 0.051 Uiso 1 1 calc R U . . .
C26 C 0.5768(4) 1.4376(3) 0.4042(3) 0.0359(11) Uani 1 1 d . . . . .
H26 H 0.6450 1.4566 0.4201 0.043 Uiso 1 1 calc R U . . .
C026 C 1.2986(4) 0.7905(3) 0.1000(3) 0.0352(11) Uani 1 1 d . . . . .
C29' C 0.6233(4) 0.8705(3) 0.2112(3) 0.0348(11) Uani 1 1 d . . . . .
H29' H 0.5556 0.8509 0.2252 0.042 Uiso 1 1 calc R U . . .
C22 C 0.4406(4) 1.3258(4) 0.3559(3) 0.0387(12) Uani 1 1 d . . . . .
H22 H 0.4156 1.2680 0.3369 0.046 Uiso 1 1 calc R U . . .
C14' C 0.6303(4) 0.8351(3) -0.0425(3) 0.0378(11) Uani 1 1 d . . . . .
H14A H 0.6498 0.8989 -0.0391 0.057 Uiso 1 1 calc R U . . .
H14B H 0.5612 0.8158 -0.0261 0.057 Uiso 1 1 calc R U . . .
H14C H 0.6350 0.8154 -0.0944 0.057 Uiso 1 1 calc R U . . .
C7 C 0.9580(4) 1.2130(3) 0.1883(3) 0.0398(12) Uani 1 1 d . . . . .
H7 H 1.0252 1.2058 0.1904 0.048 Uiso 1 1 calc R U . . .
C29 C 0.9202(4) 1.3632(3) 0.3315(3) 0.0408(12) Uani 1 1 d . . . . .
H29 H 0.9809 1.3459 0.3436 0.049 Uiso 1 1 calc R U . . .
C38' C 0.7674(4) 0.7602(4) 0.5032(3) 0.0415(12) Uani 1 1 d . . . . .
H38' H 0.7039 0.7143 0.4984 0.050 Uiso 1 1 calc R U . . .
C24 C 0.4133(5) 1.4677(4) 0.3862(3) 0.0524(16) Uani 1 1 d . . . . .
H24 H 0.3698 1.5071 0.3885 0.063 Uiso 1 1 calc R U . . .
C30 C 0.9223(4) 1.4328(3) 0.2861(3) 0.0403(12) Uani 1 1 d . . . . .
H30 H 0.9838 1.4625 0.2659 0.048 Uiso 1 1 calc R U . . .
C22' C 1.0933(3) 0.8962(3) 0.2288(3) 0.0350(11) Uani 1 1 d . . . . .
H22' H 1.0949 0.8396 0.2101 0.042 Uiso 1 1 calc R U . . .
C23' C 1.1764(4) 0.9642(3) 0.2220(3) 0.0412(12) Uani 1 1 d . . . . .
H23' H 1.2348 0.9533 0.1992 0.049 Uiso 1 1 calc R U . . .
C37 C 0.5982(4) 1.1034(3) 0.5693(3) 0.0411(12) Uani 1 1 d . . . . .
H37 H 0.6005 1.0434 0.5507 0.049 Uiso 1 1 calc R U . . .
C38 C 0.6897(5) 1.1523(4) 0.5919(3) 0.0476(14) Uani 1 1 d . . . . .
H38 H 0.7464 1.1218 0.5875 0.057 Uiso 1 1 calc R U . . .
C23 C 0.3770(4) 1.3834(4) 0.3619(3) 0.0484(14) Uani 1 1 d . . . . .
H23 H 0.3078 1.3640 0.3490 0.058 Uiso 1 1 calc R U . . .
C33 C 0.6374(4) 1.3102(4) 0.5574(3) 0.0422(13) Uani 1 1 d . . . . .
H33 H 0.6517 1.3675 0.5321 0.051 Uiso 1 1 calc R U . . .
C39' C 0.7554(5) 0.8428(4) 0.5419(3) 0.0515(15) Uani 1 1 d . . . . .
H39A H 0.6831 0.8391 0.5496 0.062 Uiso 1 1 calc R U . . .
H39B H 0.7888 0.8471 0.5920 0.062 Uiso 1 1 calc R U . . .
C37' C 0.8516(5) 0.7280(4) 0.5083(3) 0.0467(14) Uani 1 1 d . . . . .
H37' H 0.8388 0.6629 0.5070 0.056 Uiso 1 1 calc R U . . .
C34' C 0.9585(4) 0.8857(4) 0.4509(3) 0.0497(15) Uani 1 1 d . . . . .
H34' H 1.0144 0.9133 0.4181 0.060 Uiso 1 1 calc R U . . .
C33' C 0.8706(5) 0.9146(3) 0.4409(3) 0.0443(13) Uani 1 1 d . . . . .
H33' H 0.8743 0.9589 0.4013 0.053 Uiso 1 1 calc R U . . .
C25 C 0.5131(5) 1.4953(4) 0.4074(3) 0.0462(14) Uani 1 1 d . . . . .
H25 H 0.5383 1.5539 0.4242 0.055 Uiso 1 1 calc R U . . .
C35 C 0.4815(5) 1.2025(4) 0.6019(3) 0.0510(15) Uani 1 1 d . . . . .
H35C H 0.5018 1.2272 0.6528 0.061 Uiso 1 1 calc R U . . .
H35D H 0.4092 1.2013 0.5944 0.061 Uiso 1 1 calc R U . . .
C36 C 0.4962(5) 1.1105(4) 0.5974(4) 0.0586(17) Uani 1 1 d . . . . .
H36C H 0.4435 1.0753 0.5637 0.070 Uiso 1 1 calc R U . . .
H36D H 0.4875 1.0854 0.6478 0.070 Uiso 1 1 calc R U . . .
C36' C 0.9492(5) 0.7730(4) 0.5489(4) 0.0619(18) Uani 1 1 d . . . . .
H36A H 0.9374 0.7730 0.6034 0.074 Uiso 1 1 calc R U . . .
H36B H 0.9998 0.7379 0.5396 0.074 Uiso 1 1 calc R U . . .
C40' C 0.7961(7) 0.9225(5) 0.5020(4) 0.081(3) Uani 1 1 d . . . . .
H40A H 0.8296 0.9678 0.5391 0.097 Uiso 1 1 calc R U . . .
H40B H 0.7394 0.9431 0.4789 0.097 Uiso 1 1 calc R U . . .
C39 C 0.7019(6) 1.2194(5) 0.6548(4) 0.072(2) Uani 1 1 d . . . . .
H39C H 0.6466 1.2020 0.6901 0.086 Uiso 1 1 calc R U . . .
H39D H 0.7658 1.2208 0.6824 0.086 Uiso 1 1 calc R U . . .
C40 C 0.7019(6) 1.3084(4) 0.6280(3) 0.069(2) Uani 1 1 d . . . . .
H40C H 0.7718 1.3384 0.6180 0.082 Uiso 1 1 calc R U . . .
H40D H 0.6776 1.3418 0.6686 0.082 Uiso 1 1 calc R U . . .
C35' C 0.9912(6) 0.8622(6) 0.5279(4) 0.085(3) Uani 1 1 d . . . . .
H35A H 1.0652 0.8719 0.5298 0.102 Uiso 1 1 calc R U . . .
H35B H 0.9720 0.9023 0.5656 0.102 Uiso 1 1 calc R U . . .
C42 C 0.9699(10) 0.5289(7) 0.4880(7) 0.132(4) Uani 1 1 d . . . . .
H42A H 0.9447 0.5157 0.4357 0.158 Uiso 1 1 calc R U . . .
H42B H 1.0062 0.5906 0.4931 0.158 Uiso 1 1 calc R U . . .
O2' O 1.2369(4) 0.8417(3) -0.0211(3) 0.092(2) Uani 1 1 d . . . . .

loop_
_atom_site_aniso_label
_atom_site_aniso_U_11
_atom_site_aniso_U_22
_atom_site_aniso_U_33
_atom_site_aniso_U_23
_atom_site_aniso_U_13
_atom_site_aniso_U_12
Rh1' 0.02737(18) 0.02636(19) 0.02519(18) 0.00284(14) 0.00285(13) 0.00367(14)
Rh1 0.03127(19) 0.0299(2) 0.02334(17) 0.00662(14) 0.00168(14) 0.00609(15)
S1 0.0198(5) 0.0380(6) 0.0262(5) 0.0041(5) 0.0022(4) 0.0074(4)
P1' 0.0202(5) 0.0224(5) 0.0244(5) 0.0003(4) 0.0038(4) 0.0037(4)
P1 0.0267(6) 0.0262(6) 0.0206(5) 0.0037(4) 0.0039(4) 0.0062(4)
S1' 0.0380(6) 0.0397(7) 0.0281(6) -0.0012(5) 0.0019(5) 0.0180(5)
Cl1 0.0459(7) 0.0405(7) 0.0399(7) 0.0127(5) 0.0094(5) 0.0209(6)
Cl1' 0.0698(9) 0.0303(6) 0.0365(7) -0.0018(5) 0.0145(6) -0.0094(6)
Cl2 0.0731(13) 0.0830(15) 0.139(2) 0.0120(14) 0.0239(13) 0.0067(11)
F1' 0.0517(19) 0.0330(16) 0.072(2) -0.0041(15) 0.0023(16) 0.0187(14)
O2 0.0195(15) 0.059(2) 0.0326(18) 0.0058(16) -0.0027(13) 0.0108(15)
F2 0.0486(18) 0.070(2) 0.0372(17) -0.0051(16) 0.0137(14) 0.0186(17)
F3 0.0387(17) 0.085(3) 0.0434(18) -0.0115(17) -0.0207(14) 0.0219(17)
F1 0.0471(19) 0.0318(17) 0.090(3) 0.0039(17) -0.0006(18) 0.0017(14)
O3 0.0243(16) 0.067(3) 0.0305(17) 0.0117(17) 0.0084(13) 0.0158(16)
N1 0.0181(16) 0.0245(18) 0.0239(17) -0.0013(14) 0.0034(13) 0.0037(14)
O1 0.039(2) 0.0328(19) 0.061(2) 0.0086(17) 0.0058(17) 0.0083(16)
N1' 0.0233(18) 0.0202(17) 0.0260(18) 0.0000(14) -0.0021(14) 0.0043(14)
O3' 0.078(3) 0.030(2) 0.044(2) -0.0024(17) 0.007(2) 0.0052(19)
C9' 0.0195(19) 0.0182(19) 0.026(2) -0.0019(16) 0.0028(16) 0.0047(16)
C16' 0.0189(19) 0.020(2) 0.025(2) 0.0003(16) 0.0031(15) 0.0039(16)
C15' 0.0175(19) 0.021(2) 0.026(2) 0.0054(16) 0.0024(15) 0.0034(16)
F2' 0.123(4) 0.070(3) 0.0353(19) 0.0057(18) -0.022(2) 0.017(2)
C15 0.0185(19) 0.022(2) 0.028(2) 0.0036(17) 0.0040(16) 0.0053(16)
C13 0.020(2) 0.023(2) 0.027(2) -0.0031(17) 0.0039(16) 0.0045(16)
C12' 0.0193(19) 0.0186(19) 0.023(2) -0.0011(16) 0.0015(15) 0.0037(15)
C10 0.0168(19) 0.023(2) 0.023(2) -0.0011(16) 0.0013(15) 0.0038(16)
F3' 0.080(3) 0.056(2) 0.172(5) 0.041(3) 0.094(3) 0.028(2)
C9 0.0178(19) 0.023(2) 0.0194(19) -0.0039(16) 0.0030(15) 0.0030(16)
C11 0.0203(19) 0.023(2) 0.0177(18) -0.0053(16) -0.0001(15) 0.0035(16)
C20' 0.022(2) 0.029(2) 0.024(2) -0.0008(17) 0.0043(16) 0.0078(17)
C32' 0.024(2) 0.020(2) 0.028(2) -0.0010(17) 0.0013(16) 0.0033(17)
C1' 0.023(2) 0.021(2) 0.033(2) 0.0029(18) 0.0039(17) 0.0049(17)
C27' 0.024(2) 0.025(2) 0.028(2) -0.0032(18) 0.0038(17) 0.0074(17)
C10' 0.0189(19) 0.019(2) 0.026(2) 0.0005(16) 0.0014(16) 0.0032(16)
C12 0.022(2) 0.023(2) 0.026(2) 0.0007(17) 0.0034(16) 0.0071(17)
C19' 0.022(2) 0.025(2) 0.034(2) 0.0024(18) 0.0058(17) 0.0064(17)
C1 0.020(2) 0.026(2) 0.025(2) -0.0018(17) 0.0028(16) 0.0047(17)
C20 0.020(2) 0.031(2) 0.029(2) -0.0016(18) 0.0018(17) 0.0056(18)
C17 0.023(2) 0.033(2) 0.028(2) 0.0066(19) 0.0008(17) 0.0042(18)
C13' 0.022(2) 0.020(2) 0.027(2) -0.0052(17) 0.0021(16) 0.0052(16)
C17' 0.026(2) 0.030(2) 0.027(2) 0.0012(18) -0.0015(17) 0.0055(18)
C16 0.0173(19) 0.025(2) 0.029(2) 0.0048(17) 0.0025(16) 0.0054(16)
C21' 0.021(2) 0.028(2) 0.023(2) 0.0020(17) 0.0018(16) 0.0034(17)
C11' 0.020(2) 0.022(2) 0.028(2) -0.0020(17) -0.0007(16) 0.0057(16)
C27 0.032(2) 0.025(2) 0.022(2) 0.0016(17) -0.0007(17) 0.0015(18)
O1' 0.088(4) 0.116(4) 0.091(4) 0.060(3) 0.064(3) 0.066(3)
C4' 0.021(2) 0.030(2) 0.040(3) -0.001(2) -0.0002(18) 0.0044(18)
C4 0.022(2) 0.031(2) 0.022(2) 0.0006(18) -0.0008(16) 0.0028(17)
C8 0.021(2) 0.033(2) 0.036(2) 0.003(2) 0.0084(18) 0.0085(18)
C2 0.021(2) 0.033(2) 0.033(2) -0.0016(19) -0.0034(17) 0.0099(18)
C5 0.027(2) 0.027(2) 0.046(3) 0.009(2) 0.009(2) 0.0076(19)
C8' 0.031(2) 0.024(2) 0.029(2) 0.0014(18) -0.0028(18) 0.0057(18)
C25' 0.034(2) 0.026(2) 0.028(2) 0.0023(18) -0.0014(18) 0.0043(19)
C28' 0.028(2) 0.032(2) 0.030(2) -0.0011(19) 0.0073(18) 0.0078(19)
C19 0.023(2) 0.027(2) 0.038(3) 0.0001(19) -0.0052(18) 0.0000(18)
C21 0.035(2) 0.033(2) 0.020(2) 0.0055(18) 0.0076(17) 0.013(2)
C32 0.028(2) 0.028(2) 0.024(2) -0.0031(18) -0.0013(17) 0.0050(18)
C31' 0.035(2) 0.021(2) 0.032(2) 0.0011(18) 0.0011(19) 0.0089(18)
C18' 0.023(2) 0.030(2) 0.033(2) 0.0041(19) -0.0012(18) 0.0072(18)
C24' 0.025(2) 0.036(3) 0.034(2) 0.004(2) 0.0034(18) -0.0066(19)
C14 0.019(2) 0.042(3) 0.033(2) 0.011(2) 0.0064(18) 0.0048(19)
C3' 0.019(2) 0.033(3) 0.052(3) -0.001(2) 0.007(2) 0.0024(19)
C5' 0.021(2) 0.026(2) 0.033(2) 0.0020(18) 0.0047(17) 0.0061(17)
C26' 0.026(2) 0.031(2) 0.025(2) -0.0009(18) 0.0038(17) 0.0000(18)
C18 0.021(2) 0.033(3) 0.044(3) 0.011(2) 0.0036(19) 0.0032(19)
C3 0.029(2) 0.032(2) 0.029(2) 0.0043(19) -0.0026(18) 0.0125(19)
C31 0.035(2) 0.023(2) 0.035(2) 0.0015(19) 0.0008(19) 0.0015(19)
C2' 0.023(2) 0.029(2) 0.043(3) 0.006(2) 0.0092(19) -0.0002(18)
C30' 0.031(2) 0.037(3) 0.040(3) -0.007(2) -0.002(2) 0.020(2)
C6' 0.023(2) 0.032(3) 0.038(3) 0.002(2) 0.0093(19) -0.0015(19)
C34 0.050(3) 0.032(3) 0.032(3) 0.008(2) 0.009(2) 0.012(2)
C28 0.034(3) 0.030(3) 0.039(3) 0.011(2) -0.001(2) 0.006(2)
C7' 0.036(3) 0.033(3) 0.035(3) 0.013(2) 0.014(2) 0.003(2)
C41' 0.025(2) 0.040(3) 0.035(2) 0.001(2) 0.0013(19) 0.012(2)
C6 0.034(3) 0.037(3) 0.063(4) 0.018(3) 0.011(2) 0.020(2)
C26 0.045(3) 0.036(3) 0.030(2) 0.000(2) 0.008(2) 0.016(2)
C026 0.032(2) 0.032(3) 0.042(3) -0.002(2) 0.012(2) 0.008(2)
C29' 0.026(2) 0.044(3) 0.037(3) -0.002(2) 0.0102(19) 0.014(2)
C22 0.037(3) 0.042(3) 0.041(3) 0.011(2) 0.010(2) 0.015(2)
C14' 0.030(2) 0.039(3) 0.045(3) 0.010(2) -0.008(2) 0.008(2)
C7 0.025(2) 0.041(3) 0.058(3) 0.009(2) 0.011(2) 0.016(2)
C29 0.027(2) 0.039(3) 0.056(3) 0.015(2) -0.001(2) 0.006(2)
C38' 0.046(3) 0.040(3) 0.031(3) 0.003(2) 0.014(2) -0.006(2)
C24 0.072(4) 0.052(4) 0.046(3) 0.014(3) 0.020(3) 0.037(3)
C30 0.029(3) 0.040(3) 0.050(3) 0.011(2) 0.002(2) 0.003(2)
C22' 0.025(2) 0.034(3) 0.044(3) -0.009(2) 0.008(2) 0.0008(19)
C23' 0.027(2) 0.042(3) 0.051(3) -0.009(2) 0.014(2) -0.001(2)
C37 0.056(3) 0.033(3) 0.036(3) 0.020(2) 0.013(2) 0.012(2)
C38 0.069(4) 0.049(3) 0.029(3) 0.015(2) -0.006(3) 0.021(3)
C23 0.041(3) 0.057(4) 0.053(3) 0.017(3) 0.009(3) 0.022(3)
C33 0.066(4) 0.036(3) 0.025(2) 0.001(2) -0.002(2) 0.013(3)
C39' 0.048(3) 0.048(3) 0.052(3) -0.011(3) 0.017(3) -0.003(3)
C37' 0.061(4) 0.039(3) 0.038(3) 0.014(2) -0.001(3) 0.007(3)
C34' 0.048(3) 0.052(3) 0.035(3) 0.009(3) -0.009(2) -0.019(3)
C33' 0.066(4) 0.028(3) 0.037(3) 0.001(2) 0.017(3) 0.003(2)
C25 0.070(4) 0.039(3) 0.037(3) 0.004(2) 0.011(3) 0.026(3)
C35 0.058(4) 0.058(4) 0.043(3) 0.019(3) 0.020(3) 0.021(3)
C36 0.072(4) 0.047(4) 0.058(4) 0.018(3) 0.031(3) 0.012(3)
C36' 0.082(5) 0.059(4) 0.049(4) 0.013(3) -0.020(3) 0.025(4)
C40' 0.132(7) 0.049(4) 0.065(5) 0.005(3) 0.052(5) 0.024(4)
C39 0.105(6) 0.063(4) 0.047(4) 0.000(3) -0.033(4) 0.018(4)
C40 0.105(6) 0.058(4) 0.035(3) 0.003(3) -0.022(3) 0.002(4)
C35' 0.060(4) 0.114(7) 0.059(4) 0.036(4) -0.026(3) -0.028(4)
C42 0.179(13) 0.081(8) 0.139(10) -0.027(7) -0.012(9) 0.043(7)
O2' 0.121(5) 0.071(3) 0.093(4) -0.035(3) -0.076(4) 0.050(3)

loop_
_atom_type_symbol
_atom_type_description
_atom_type_scat_dispersion_real
_atom_type_scat_dispersion_imag
_atom_type_scat_source
C C 0.0033 0.0016 'International Tables Vol C Tables 4.2.6.8 and 6.1.1.4'
H H 0.0000 0.0000 'International Tables Vol C Tables 4.2.6.8 and 6.1.1.4'
Cl Cl 0.1484 0.1585 'International Tables Vol C Tables 4.2.6.8 and 6.1.1.4'
F F 0.0171 0.0103 'International Tables Vol C Tables 4.2.6.8 and 6.1.1.4'
N N 0.0061 0.0033 'International Tables Vol C Tables 4.2.6.8 and 6.1.1.4'
O O 0.0106 0.0060 'International Tables Vol C Tables 4.2.6.8 and 6.1.1.4'
P P 0.1023 0.0942 'International Tables Vol C Tables 4.2.6.8 and 6.1.1.4'
Rh Rh -1.1178 0.9187 'International Tables Vol C Tables 4.2.6.8 and 6.1.1.4'
S S 0.1246 0.1234 'International Tables Vol C Tables 4.2.6.8 and 6.1.1.4'

loop_
_geom_angle_atom_site_label_1
_geom_angle_atom_site_label_2
_geom_angle_atom_site_label_3
_geom_angle
_geom_angle_site_symmetry_1
_geom_angle_site_symmetry_3
_geom_angle_publ_flag
P1' Rh1' Cl1' 89.56(4) . . ?
C38' Rh1' P1' 164.36(16) . . ?
C38' Rh1' Cl1' 88.61(14) . . ?
C37' Rh1' P1' 159.38(17) . . ?
C37' Rh1' Cl1' 88.75(16) . . ?
C37' Rh1' C38' 36.1(2) . . ?
C34' Rh1' P1' 94.87(15) . . ?
C34' Rh1' Cl1' 163.73(19) . . ?
C34' Rh1' C38' 91.2(2) . . ?
C34' Rh1' C37' 81.6(2) . . ?
C33' Rh1' P1' 95.09(14) . . ?
C33' Rh1' Cl1' 156.89(17) . . ?
C33' Rh1' C38' 80.8(2) . . ?
C33' Rh1' C37' 94.5(2) . . ?
C33' Rh1' C34' 38.2(2) . . ?
P1 Rh1 Cl1 89.74(4) . . ?
C34 Rh1 P1 93.33(14) . . ?
C34 Rh1 Cl1 164.16(15) . . ?
C34 Rh1 C37 81.60(19) . . ?
C34 Rh1 C38 90.1(2) . . ?
C37 Rh1 P1 155.30(16) . . ?
C37 Rh1 Cl1 89.14(15) . . ?
C37 Rh1 C38 36.1(2) . . ?
C38 Rh1 P1 168.59(17) . . ?
C38 Rh1 Cl1 89.96(16) . . ?
C33 Rh1 P1 94.67(14) . . ?
C33 Rh1 Cl1 156.75(17) . . ?
C33 Rh1 C34 38.3(2) . . ?
C33 Rh1 C37 96.0(2) . . ?
C33 Rh1 C38 81.3(2) . . ?
O2 S1 C41' 102.1(2) . . ?
O3 S1 O2 114.5(2) . . ?
O3 S1 C41' 103.4(2) . . ?
O1 S1 O2 115.3(2) . . ?
O1 S1 O3 115.1(2) . . ?
O1 S1 C41' 104.0(2) . . ?
C16' P1' Rh1' 110.87(13) . . ?
C27' P1' Rh1' 112.25(14) . . ?
C27' P1' C16' 111.48(19) . . ?
C27' P1' C21' 101.9(2) . . ?
C21' P1' Rh1' 118.86(14) . . ?
C21' P1' C16' 100.70(19) . . ?
C16 P1 Rh1 107.13(14) . . ?
C16 P1 C21 103.3(2) . . ?
C27 P1 Rh1 115.33(15) . . ?
C27 P1 C16 109.93(19) . . ?
C27 P1 C21 102.8(2) . . ?
C21 P1 Rh1 117.59(14) . . ?
O3' S1' C026 104.7(2) . . ?
O3' S1' O2' 113.1(3) . . ?
O1' S1' O3' 118.0(3) . . ?
O1' S1' C026 102.8(2) . . ?
O1' S1' O2' 113.4(4) . . ?
O2' S1' C026 102.6(3) . . ?
C13 N1 C11 121.5(3) . . ?
C13 N1 C14 117.8(3) . . ?
C11 N1 C14 120.7(4) . . ?
C13' N1' C14' 117.5(4) . . ?
C11' N1' C13' 122.3(4) . . ?
C11' N1' C14' 120.2(4) . . ?
C12' C9' C15' 119.6(3) . . ?
C10' C9' C15' 120.8(4) . . ?
C10' C9' C12' 119.7(4) . . ?
C15' C16' P1' 129.8(3) . . ?
C15' C16' C17' 118.1(4) . . ?
C17' C16' P1' 111.8(3) . . ?
C16' C15' C9' 124.4(4) . . ?
C20' C15' C9' 116.0(4) . . ?
C20' C15' C16' 119.6(4) . . ?
C20 C15 C9 114.7(4) . . ?
C20 C15 C16 120.0(4) . . ?
C16 C15 C9 125.3(4) . . ?
N1 C13 C12 119.7(4) . . ?
N1 C13 C8 121.1(4) . . ?
C8 C13 C12 119.2(4) . . ?
C9' C12' C13' 119.5(4) . . ?
C9' C12' C5' 122.2(4) . . ?
C13' C12' C5' 118.3(4) . . ?
C9 C10 C11 119.8(4) . . ?
C9 C10 C1 121.8(4) . . ?
C1 C10 C11 118.3(4) . . ?
C10 C9 C15 121.0(3) . . ?
C12 C9 C15 118.9(4) . . ?
C12 C9 C10 119.8(4) . . ?
N1 C11 C10 119.4(4) . . ?
N1 C11 C4 121.2(4) . . ?
C4 C11 C10 119.3(4) . . ?
C15' C20' H20' 119.4 . . ?
C19' C20' C15' 121.2(4) . . ?
C19' C20' H20' 119.4 . . ?
C27' C32' H32' 119.4 . . ?
C31' C32' H32' 119.4 . . ?
C31' C32' C27' 121.1(4) . . ?
C10' C1' H1' 119.8 . . ?
C2' C1' H1' 119.8 . . ?
C2' C1' C10' 120.4(4) . . ?
C32' C27' P1' 123.3(3) . . ?
C32' C27' C28' 118.8(4) . . ?
C28' C27' P1' 117.9(3) . . ?
C9' C10' C1' 121.1(4) . . ?
C9' C10' C11' 119.4(4) . . ?
C1' C10' C11' 119.5(4) . . ?
C9 C12 C13 119.3(4) . . ?
C9 C12 C5 122.6(4) . . ?
C5 C12 C13 118.0(4) . . ?
C20' C19' H19' 120.2 . . ?
C20' C19' C18' 119.6(4) . . ?
C18' C19' H19' 120.2 . . ?
C10 C1 H1 119.5 . . ?
C2 C1 C10 121.0(4) . . ?
C2 C1 H1 119.5 . . ?
C15 C20 H20 119.3 . . ?
C19 C20 C15 121.3(4) . . ?
C19 C20 H20 119.3 . . ?
C16 C17 H17 119.2 . . ?
C18 C17 H17 119.2 . . ?
C18 C17 C16 121.5(4) . . ?
N1' C13' C12' 119.4(4) . . ?
N1' C13' C8' 121.4(4) . . ?
C8' C13' C12' 119.1(4) . . ?
C16' C17' H17' 119.1 . . ?
C18' C17' C16' 121.9(4) . . ?
C18' C17' H17' 119.1 . . ?
C15 C16 P1 129.5(3) . . ?
C15 C16 C17 117.6(4) . . ?
C17 C16 P1 112.9(3) . . ?
C26' C21' P1' 119.4(3) . . ?
C26' C21' C22' 117.1(4) . . ?
C22' C21' P1' 123.5(3) . . ?
N1' C11' C10' 119.6(4) . . ?
N1' C11' C4' 122.5(4) . . ?
C4' C11' C10' 117.8(4) . . ?
C32 C27 P1 123.2(3) . . ?
C28 C27 P1 117.7(3) . . ?
C28 C27 C32 119.1(4) . . ?
C11' C4' H4' 119.7 . . ?
C3' C4' C11' 120.6(4) . . ?
C3' C4' H4' 119.7 . . ?
C11 C4 H4 120.1 . . ?
C3 C4 C11 119.8(4) . . ?
C3 C4 H4 120.1 . . ?
C13 C8 H8 120.2 . . ?
C7 C8 C13 119.6(4) . . ?
C7 C8 H8 120.2 . . ?
C1 C2 H2 120.2 . . ?
C1 C2 C3 119.5(4) . . ?
C3 C2 H2 120.2 . . ?
C12 C5 H5 119.6 . . ?
C6 C5 C12 120.9(4) . . ?
C6 C5 H5 119.6 . . ?
C13' C8' H8' 119.7 . . ?
C7' C8' C13' 120.7(4) . . ?
C7' C8' H8' 119.7 . . ?
C24' C25' H25' 120.2 . . ?
C24' C25' C26' 119.6(4) . . ?
C26' C25' H25' 120.2 . . ?
C27' C28' H28' 120.3 . . ?
C29' C28' C27' 119.5(4) . . ?
C29' C28' H28' 120.3 . . ?
C20 C19 H19 120.6 . . ?
C20 C19 C18 118.8(4) . . ?
C18 C19 H19 120.6 . . ?
C26 C21 P1 120.2(4) . . ?
C26 C21 C22 119.3(4) . . ?
C22 C21 P1 120.4(4) . . ?
C27 C32 H32 119.9 . . ?
C31 C32 C27 120.2(4) . . ?
C31 C32 H32 119.9 . . ?
C32' C31' H31' 120.2 . . ?
C32' C31' C30' 119.5(4) . . ?
C30' C31' H31' 120.2 . . ?
C19' C18' H18' 120.3 . . ?
C17' C18' C19' 119.5(4) . . ?
C17' C18' H18' 120.3 . . ?
C25' C24' H24' 120.3 . . ?
C23' C24' C25' 119.5(4) . . ?
C23' C24' H24' 120.3 . . ?
N1 C14 H14D 109.5 . . ?
N1 C14 H14E 109.5 . . ?
N1 C14 H14F 109.5 . . ?
H14D C14 H14E 109.5 . . ?
H14D C14 H14F 109.5 . . ?
H14E C14 H14F 109.5 . . ?
C4' C3' H3' 118.9 . . ?
C4' C3' C2' 122.1(4) . . ?
C2' C3' H3' 118.9 . . ?
C12' C5' H5' 119.7 . . ?
C6' C5' C12' 120.5(4) . . ?
C6' C5' H5' 119.7 . . ?
C21' C26' C25' 122.5(4) . . ?
C21' C26' H26' 118.8 . . ?
C25' C26' H26' 118.8 . . ?
C17 C18 C19 120.7(4) . . ?
C17 C18 H18 119.7 . . ?
C19 C18 H18 119.7 . . ?
C4 C3 C2 122.0(4) . . ?
C4 C3 H3 119.0 . . ?
C2 C3 H3 119.0 . . ?
C32 C31 H31 119.8 . . ?
C32 C31 C30 120.3(4) . . ?
C30 C31 H31 119.8 . . ?
C1' C2' C3' 119.5(4) . . ?
C1' C2' H2' 120.3 . . ?
C3' C2' H2' 120.3 . . ?
C31' C30' H30' 120.0 . . ?
C29' C30' C31' 120.1(4) . . ?
C29' C30' H30' 120.0 . . ?
C5' C6' H6' 119.9 . . ?
C5' C6' C7' 120.1(4) . . ?
C7' C6' H6' 119.9 . . ?
Rh1 C34 H34 114.0 . . ?
C33 C34 Rh1 70.1(3) . . ?
C33 C34 H34 114.0 . . ?
C33 C34 C35 123.8(5) . . ?
C35 C34 Rh1 113.2(3) . . ?
C35 C34 H34 114.0 . . ?
C27 C28 H28 120.2 . . ?
C29 C28 C27 119.7(4) . . ?
C29 C28 H28 120.2 . . ?
C8' C7' C6' 121.2(4) . . ?
C8' C7' H7' 119.4 . . ?
C6' C7' H7' 119.4 . . ?
F2 C41' S1 111.4(3) . . ?
F2 C41' F1 106.8(4) . . ?
F3 C41' S1 111.5(3) . . ?
F3 C41' F2 108.0(4) . . ?
F3 C41' F1 107.1(4) . . ?
F1 C41' S1 111.8(3) . . ?
C5 C6 H6 119.7 . . ?
C5 C6 C7 120.6(5) . . ?
C7 C6 H6 119.7 . . ?
C21 C26 H26 119.8 . . ?
C21 C26 C25 120.4(5) . . ?
C25 C26 H26 119.8 . . ?
F1' C026 S1' 112.2(3) . . ?
F2' C026 S1' 111.9(4) . . ?
F2' C026 F1' 105.1(4) . . ?
F3' C026 S1' 113.0(4) . . ?
F3' C026 F1' 107.1(4) . . ?
F3' C026 F2' 107.0(5) . . ?
C28' C29' H29' 119.5 . . ?
C30' C29' C28' 121.0(4) . . ?
C30' C29' H29' 119.5 . . ?
C21 C22 H22 120.2 . . ?
C23 C22 C21 119.6(5) . . ?
C23 C22 H22 120.2 . . ?
N1' C14' H14A 109.5 . . ?
N1' C14' H14B 109.5 . . ?
N1' C14' H14C 109.5 . . ?
H14A C14' H14B 109.5 . . ?
H14A C14' H14C 109.5 . . ?
H14B C14' H14C 109.5 . . ?
C8 C7 C6 121.6(4) . . ?
C8 C7 H7 119.2 . . ?
C6 C7 H7 119.2 . . ?
C28 C29 H29 119.5 . . ?
C30 C29 C28 120.9(5) . . ?
C30 C29 H29 119.5 . . ?
Rh1' C38' H38' 113.9 . . ?
C39' C38' Rh1' 112.1(3) . . ?
C39' C38' H38' 113.9 . . ?
C37' C38' Rh1' 71.7(3) . . ?
C37' C38' H38' 113.9 . . ?
C37' C38' C39' 124.1(5) . . ?
C23 C24 H24 120.1 . . ?
C23 C24 C25 119.9(5) . . ?
C25 C24 H24 120.1 . . ?
C31 C30 H30 120.1 . . ?
C29 C30 C31 119.7(5) . . ?
C29 C30 H30 120.1 . . ?
C21' C22' H22' 119.8 . . ?
C23' C22' C21' 120.4(5) . . ?
C23' C22' H22' 119.8 . . ?
C24' C23' C22' 121.0(5) . . ?
C24' C23' H23' 119.5 . . ?
C22' C23' H23' 119.5 . . ?
Rh1 C37 H37 113.5 . . ?
C38 C37 Rh1 72.8(3) . . ?
C38 C37 H37 113.5 . . ?
C38 C37 C36 127.5(6) . . ?
C36 C37 Rh1 107.9(3) . . ?
C36 C37 H37 113.5 . . ?
Rh1 C38 H38 114.8 . . ?
C37 C38 Rh1 71.2(3) . . ?
C37 C38 H38 114.8 . . ?
C37 C38 C39 122.3(6) . . ?
C39 C38 Rh1 111.4(4) . . ?
C39 C38 H38 114.8 . . ?
C22 C23 H23 119.7 . . ?
C24 C23 C22 120.6(6) . . ?
C24 C23 H23 119.7 . . ?
Rh1 C33 H33 113.8 . . ?
C34 C33 Rh1 71.6(3) . . ?
C34 C33 H33 113.8 . . ?
C34 C33 C40 125.7(5) . . ?
C40 C33 Rh1 110.1(4) . . ?
C40 C33 H33 113.8 . . ?
C38' C39' H39A 108.5 . . ?
C38' C39' H39B 108.5 . . ?
H39A C39' H39B 107.5 . . ?
C40' C39' C38' 114.9(5) . . ?
C40' C39' H39A 108.5 . . ?
C40' C39' H39B 108.5 . . ?
Rh1' C37' H37' 114.3 . . ?
C38' C37' Rh1' 72.3(3) . . ?
C38' C37' H37' 114.3 . . ?
C38' C37' C36' 125.4(6) . . ?
C36' C37' Rh1' 108.1(4) . . ?
C36' C37' H37' 114.3 . . ?
Rh1' C34' H34' 114.9 . . ?
C33' C34' Rh1' 70.6(3) . . ?
C33' C34' H34' 114.9 . . ?
C33' C34' C35' 120.8(6) . . ?
C35' C34' Rh1' 113.2(4) . . ?
C35' C34' H34' 114.9 . . ?
Rh1' C33' H33' 113.7 . . ?
C34' C33' Rh1' 71.2(3) . . ?
C34' C33' H33' 113.7 . . ?
C34' C33' C40' 125.6(6) . . ?
C40' C33' Rh1' 111.4(4) . . ?
C40' C33' H33' 113.7 . . ?
C26 C25 H25 119.9 . . ?
C24 C25 C26 120.2(6) . . ?
C24 C25 H25 119.9 . . ?
C34 C35 H35C 108.8 . . ?
C34 C35 H35D 108.8 . . ?
H35C C35 H35D 107.7 . . ?
C36 C35 C34 113.7(5) . . ?
C36 C35 H35C 108.8 . . ?
C36 C35 H35D 108.8 . . ?
C37 C36 H36C 108.8 . . ?
C37 C36 H36D 108.8 . . ?
C35 C36 C37 113.7(5) . . ?
C35 C36 H36C 108.8 . . ?
C35 C36 H36D 108.8 . . ?
H36C C36 H36D 107.7 . . ?
C37' C36' H36A 108.3 . . ?
C37' C36' H36B 108.3 . . ?
H36A C36' H36B 107.4 . . ?
C35' C36' C37' 116.0(5) . . ?
C35' C36' H36A 108.3 . . ?
C35' C36' H36B 108.3 . . ?
C39' C40' C33' 115.9(5) . . ?
C39' C40' H40A 108.3 . . ?
C39' C40' H40B 108.3 . . ?
C33' C40' H40A 108.3 . . ?
C33' C40' H40B 108.3 . . ?
H40A C40' H40B 107.4 . . ?
C38 C39 H39C 109.0 . . ?
C38 C39 H39D 109.0 . . ?
H39C C39 H39D 107.8 . . ?
C40 C39 C38 112.8(5) . . ?
C40 C39 H39C 109.0 . . ?
C40 C39 H39D 109.0 . . ?
C33 C40 H40C 108.6 . . ?
C33 C40 H40D 108.6 . . ?
C39 C40 C33 114.6(5) . . ?
C39 C40 H40C 108.6 . . ?
C39 C40 H40D 108.6 . . ?
H40C C40 H40D 107.6 . . ?
C34' C35' H35A 108.5 . . ?
C34' C35' H35B 108.5 . . ?
C36' C35' C34' 114.9(6) . . ?
C36' C35' H35A 108.5 . . ?
C36' C35' H35B 108.5 . . ?
H35A C35' H35B 107.5 . . ?
Cl2 C42 H42A 112.0 . . ?
Cl2 C42 H42B 112.0 . . ?
C42 C42 Cl2 99.1(12) 2_766 . ?
C42 C42 H42A 112.0 2_766 . ?
C42 C42 H42B 112.0 2_766 . ?
H42A C42 H42B 109.6 . . ?

loop_
_geom_bond_atom_site_label_1
_geom_bond_atom_site_label_2
_geom_bond_distance
_geom_bond_site_symmetry_2
_geom_bond_publ_flag
Rh1' P1' 2.3324(11) . ?
Rh1' Cl1' 2.3575(13) . ?
Rh1' C38' 2.197(5) . ?
Rh1' C37' 2.189(5) . ?
Rh1' C34' 2.120(5) . ?
Rh1' C33' 2.112(5) . ?
Rh1 P1 2.3191(11) . ?
Rh1 Cl1 2.3751(13) . ?
Rh1 C34 2.120(5) . ?
Rh1 C37 2.194(5) . ?
Rh1 C38 2.214(5) . ?
Rh1 C33 2.101(5) . ?
S1 O2 1.439(3) . ?
S1 O3 1.435(3) . ?
S1 O1 1.432(4) . ?
S1 C41' 1.820(5) . ?
P1' C16' 1.844(4) . ?
P1' C27' 1.825(4) . ?
P1' C21' 1.835(4) . ?
P1 C16 1.837(5) . ?
P1 C27 1.822(5) . ?
P1 C21 1.840(5) . ?
S1' O3' 1.416(4) . ?
S1' O1' 1.416(4) . ?
S1' C026 1.789(5) . ?
S1' O2' 1.425(5) . ?
Cl2 C42 1.924(14) . ?
F1' C026 1.338(6) . ?
F2 C41' 1.329(5) . ?
F3 C41' 1.327(5) . ?
F1 C41' 1.330(6) . ?
N1 C13 1.370(5) . ?
N1 C11 1.371(5) . ?
N1 C14 1.473(5) . ?
N1' C13' 1.367(5) . ?
N1' C11' 1.366(5) . ?
N1' C14' 1.480(5) . ?
C9' C15' 1.504(6) . ?
C9' C12' 1.404(6) . ?
C9' C10' 1.403(5) . ?
C16' C15' 1.397(6) . ?
C16' C17' 1.398(6) . ?
C15' C20' 1.395(6) . ?
F2' C026 1.326(6) . ?
C15 C9 1.496(5) . ?
C15 C20 1.393(6) . ?
C15 C16 1.405(6) . ?
C13 C12 1.433(6) . ?
C13 C8 1.424(6) . ?
C12' C13' 1.427(6) . ?
C12' C5' 1.430(6) . ?
C10 C9 1.398(6) . ?
C10 C11 1.429(6) . ?
C10 C1 1.423(6) . ?
F3' C026 1.304(5) . ?
C9 C12 1.395(5) . ?
C11 C4 1.409(6) . ?
C20' H20' 0.9500 . ?
C20' C19' 1.381(6) . ?
C32' H32' 0.9500 . ?
C32' C27' 1.393(6) . ?
C32' C31' 1.384(6) . ?
C1' H1' 0.9500 . ?
C1' C10' 1.424(6) . ?
C1' C2' 1.362(6) . ?
C27' C28' 1.404(6) . ?
C10' C11' 1.426(6) . ?
C12 C5 1.421(6) . ?
C19' H19' 0.9500 . ?
C19' C18' 1.383(6) . ?
C1 H1 0.9500 . ?
C1 C2 1.359(6) . ?
C20 H20 0.9500 . ?
C20 C19 1.386(6) . ?
C17 H17 0.9500 . ?
C17 C16 1.409(6) . ?
C17 C18 1.373(7) . ?
C13' C8' 1.398(6) . ?
C17' H17' 0.9500 . ?
C17' C18' 1.382(6) . ?
C21' C26' 1.365(6) . ?
C21' C22' 1.403(6) . ?
C11' C4' 1.422(6) . ?
C27 C32 1.400(6) . ?
C27 C28 1.399(6) . ?
C4' H4' 0.9500 . ?
C4' C3' 1.343(7) . ?
C4 H4 0.9500 . ?
C4 C3 1.360(6) . ?
C8 H8 0.9500 . ?
C8 C7 1.351(7) . ?
C2 H2 0.9500 . ?
C2 C3 1.405(6) . ?
C5 H5 0.9500 . ?
C5 C6 1.348(6) . ?
C8' H8' 0.9500 . ?
C8' C7' 1.357(6) . ?
C25' H25' 0.9500 . ?
C25' C24' 1.369(7) . ?
C25' C26' 1.391(6) . ?
C28' H28' 0.9500 . ?
C28' C29' 1.395(7) . ?
C19 H19 0.9500 . ?
C19 C18 1.387(7) . ?
C21 C26 1.373(7) . ?
C21 C22 1.401(7) . ?
C32 H32 0.9500 . ?
C32 C31 1.380(6) . ?
C31' H31' 0.9500 . ?
C31' C30' 1.393(7) . ?
C18' H18' 0.9500 . ?
C24' H24' 0.9500 . ?
C24' C23' 1.365(7) . ?
C14 H14D 0.9800 . ?
C14 H14E 0.9800 . ?
C14 H14F 0.9800 . ?
C3' H3' 0.9500 . ?
C3' C2' 1.406(7) . ?
C5' H5' 0.9500 . ?
C5' C6' 1.356(6) . ?
C26' H26' 0.9500 . ?
C18 H18 0.9500 . ?
C3 H3 0.9500 . ?
C31 H31 0.9500 . ?
C31 C30 1.388(7) . ?
C2' H2' 0.9500 . ?
C30' H30' 0.9500 . ?
C30' C29' 1.367(7) . ?
C6' H6' 0.9500 . ?
C6' C7' 1.402(7) . ?
C34 H34 1.0000 . ?
C34 C33 1.386(8) . ?
C34 C35 1.524(7) . ?
C28 H28 0.9500 . ?
C28 C29 1.385(7) . ?
C7' H7' 0.9500 . ?
C6 H6 0.9500 . ?
C6 C7 1.403(7) . ?
C26 H26 0.9500 . ?
C26 C25 1.390(7) . ?
C29' H29' 0.9500 . ?
C22 H22 0.9500 . ?
C22 C23 1.391(7) . ?
C14' H14A 0.9800 . ?
C14' H14B 0.9800 . ?
C14' H14C 0.9800 . ?
C7 H7 0.9500 . ?
C29 H29 0.9500 . ?
C29 C30 1.374(7) . ?
C38' H38' 1.0000 . ?
C38' C39' 1.500(8) . ?
C38' C37' 1.358(8) . ?
C24 H24 0.9500 . ?
C24 C23 1.367(9) . ?
C24 C25 1.380(9) . ?
C30 H30 0.9500 . ?
C22' H22' 0.9500 . ?
C22' C23' 1.389(7) . ?
C23' H23' 0.9500 . ?
C37 H37 1.0000 . ?
C37 C38 1.365(8) . ?
C37 C36 1.519(8) . ?
C38 H38 1.0000 . ?
C38 C39 1.504(9) . ?
C23 H23 0.9500 . ?
C33 H33 1.0000 . ?
C33 C40 1.529(8) . ?
C39' H39A 0.9900 . ?
C39' H39B 0.9900 . ?
C39' C40' 1.463(9) . ?
C37' H37' 1.0000 . ?
C37' C36' 1.526(9) . ?
C34' H34' 1.0000 . ?
C34' C33' 1.384(8) . ?
C34' C35' 1.515(8) . ?
C33' H33' 1.0000 . ?
C33' C40' 1.529(8) . ?
C25 H25 0.9500 . ?
C35 H35C 0.9900 . ?
C35 H35D 0.9900 . ?
C35 C36 1.505(8) . ?
C36 H36C 0.9900 . ?
C36 H36D 0.9900 . ?
C36' H36A 0.9900 . ?
C36' H36B 0.9900 . ?
C36' C35' 1.456(10) . ?
C40' H40A 0.9900 . ?
C40' H40B 0.9900 . ?
C39 H39C 0.9900 . ?
C39 H39D 0.9900 . ?
C39 C40 1.491(9) . ?
C40 H40C 0.9900 . ?
C40 H40D 0.9900 . ?
C35' H35A 0.9900 . ?
C35' H35B 0.9900 . ?
C42 C42 1.42(2) 2_766 ?
C42 H42A 0.9900 . ?
C42 H42B 0.9900 . ?

loop_
_geom_torsion_atom_site_label_1
_geom_torsion_atom_site_label_2
_geom_torsion_atom_site_label_3
_geom_torsion_atom_site_label_4
_geom_torsion
_geom_torsion_site_symmetry_1
_geom_torsion_site_symmetry_2
_geom_torsion_site_symmetry_3
_geom_torsion_site_symmetry_4
_geom_torsion_publ_flag
Rh1' P1' C16' C15' 136.5(4) . . . . ?
Rh1' P1' C16' C17' -49.9(3) . . . . ?
Rh1' P1' C27' C32' 151.8(3) . . . . ?
Rh1' P1' C27' C28' -26.2(4) . . . . ?
Rh1' P1' C21' C26' -64.7(4) . . . . ?
Rh1' P1' C21' C22' 114.8(4) . . . . ?
Rh1' C38' C39' C40' 1.7(8) . . . . ?
Rh1' C38' C37' C36' 100.0(5) . . . . ?
Rh1' C37' C36' C35' 28.0(8) . . . . ?
Rh1' C34' C33' C40' 103.3(6) . . . . ?
Rh1' C34' C35' C36' 5.7(10) . . . . ?
Rh1' C33' C40' C39' 25.1(9) . . . . ?
Rh1 P1 C16 C15 -141.0(4) . . . . ?
Rh1 P1 C16 C17 38.9(3) . . . . ?
Rh1 P1 C27 C32 -154.2(3) . . . . ?
Rh1 P1 C27 C28 25.5(4) . . . . ?
Rh1 P1 C21 C26 84.6(4) . . . . ?
Rh1 P1 C21 C22 -92.5(4) . . . . ?
Rh1 C34 C33 C40 -101.9(6) . . . . ?
Rh1 C34 C35 C36 -8.6(7) . . . . ?
Rh1 C37 C38 C39 103.9(5) . . . . ?
Rh1 C37 C36 C35 -34.7(7) . . . . ?
Rh1 C38 C39 C40 -12.5(8) . . . . ?
Rh1 C33 C40 C39 -35.3(8) . . . . ?
P1' C16' C15' C9' -6.8(6) . . . . ?
P1' C16' C15' C20' 172.3(3) . . . . ?
P1' C16' C17' C18' -171.0(4) . . . . ?
P1' C27' C28' C29' 179.6(4) . . . . ?
P1' C21' C26' C25' -179.3(3) . . . . ?
P1' C21' C22' C23' -178.9(4) . . . . ?
P1 C27 C32 C31 -178.5(3) . . . . ?
P1 C27 C28 C29 177.2(4) . . . . ?
P1 C21 C26 C25 -178.2(4) . . . . ?
P1 C21 C22 C23 176.0(4) . . . . ?
O2 S1 C41' F2 -67.9(4) . . . . ?
O2 S1 C41' F3 171.4(3) . . . . ?
O2 S1 C41' F1 51.6(4) . . . . ?
O3 S1 C41' F2 172.9(3) . . . . ?
O3 S1 C41' F3 52.2(4) . . . . ?
O3 S1 C41' F1 -67.6(4) . . . . ?
N1 C13 C12 C9 -4.5(6) . . . . ?
N1 C13 C12 C5 176.6(4) . . . . ?
N1 C13 C8 C7 -178.3(4) . . . . ?
N1 C11 C4 C3 -179.4(4) . . . . ?
O1 S1 C41' F2 52.4(4) . . . . ?
O1 S1 C41' F3 -68.4(4) . . . . ?
O1 S1 C41' F1 171.8(3) . . . . ?
N1' C13' C8' C7' 179.4(4) . . . . ?
N1' C11' C4' C3' -177.9(4) . . . . ?
O3' S1' C026 F1' -176.3(4) . . . . ?
O3' S1' C026 F2' -58.4(4) . . . . ?
O3' S1' C026 F3' 62.4(5) . . . . ?
C9' C15' C20' C19' 177.2(4) . . . . ?
C9' C12' C13' N1' -1.2(6) . . . . ?
C9' C12' C13' C8' 176.9(4) . . . . ?
C9' C12' C5' C6' -177.4(4) . . . . ?
C9' C10' C11' N1' -0.9(6) . . . . ?
C9' C10' C11' C4' -179.5(4) . . . . ?
C16' P1' C27' C32' -83.2(4) . . . . ?
C16' P1' C27' C28' 98.9(4) . . . . ?
C16' P1' C21' C26' 174.1(4) . . . . ?
C16' P1' C21' C22' -6.4(4) . . . . ?
C16' C15' C20' C19' -2.0(6) . . . . ?
C16' C17' C18' C19' -2.9(7) . . . . ?
C15' C9' C12' C13' -179.0(4) . . . . ?
C15' C9' C12' C5' -0.6(6) . . . . ?
C15' C9' C10' C1' 1.7(6) . . . . ?
C15' C9' C10' C11' -180.0(4) . . . . ?
C15' C16' C17' C18' 3.5(6) . . . . ?
C15' C20' C19' C18' 2.6(6) . . . . ?
C15 C9 C12 C13 173.5(4) . . . . ?
C15 C9 C12 C5 -7.7(6) . . . . ?
C15 C20 C19 C18 -0.5(7) . . . . ?
C13 N1 C11 C10 -4.4(6) . . . . ?
C13 N1 C11 C4 175.1(4) . . . . ?
C13 C12 C5 C6 2.6(7) . . . . ?
C13 C8 C7 C6 0.9(8) . . . . ?
C12' C9' C15' C16' 102.5(5) . . . . ?
C12' C9' C15' C20' -76.7(5) . . . . ?
C12' C9' C10' C1' -179.7(4) . . . . ?
C12' C9' C10' C11' -1.4(6) . . . . ?
C12' C13' C8' C7' 1.3(7) . . . . ?
C12' C5' C6' C7' -0.2(7) . . . . ?
C10 C9 C12 C13 -0.2(6) . . . . ?
C10 C9 C12 C5 178.6(4) . . . . ?
C10 C11 C4 C3 0.1(6) . . . . ?
C10 C1 C2 C3 -0.3(7) . . . . ?
C9 C15 C20 C19 178.4(4) . . . . ?
C9 C15 C16 P1 2.9(6) . . . . ?
C9 C15 C16 C17 -176.9(4) . . . . ?
C9 C10 C11 N1 -0.5(6) . . . . ?
C9 C10 C11 C4 180.0(4) . . . . ?
C9 C10 C1 C2 -179.9(4) . . . . ?
C9 C12 C5 C6 -176.2(5) . . . . ?
C11 N1 C13 C12 6.9(6) . . . . ?
C11 N1 C13 C8 -173.7(4) . . . . ?
C11 C10 C9 C15 -170.9(4) . . . . ?
C11 C10 C9 C12 2.7(6) . . . . ?
C11 C10 C1 C2 0.2(6) . . . . ?
C11 C4 C3 C2 -0.2(7) . . . . ?
C20' C19' C18' C17' -0.2(7) . . . . ?
C32' C27' C28' C29' 1.6(7) . . . . ?
C32' C31' C30' C29' 1.5(7) . . . . ?
C1' C10' C11' N1' 177.5(4) . . . . ?
C1' C10' C11' C4' -1.2(6) . . . . ?
C27' P1' C16' C15' 10.7(4) . . . . ?
C27' P1' C16' C17' -175.7(3) . . . . ?
C27' P1' C21' C26' 59.2(4) . . . . ?
C27' P1' C21' C22' -121.3(4) . . . . ?
C27' C32' C31' C30' -1.3(7) . . . . ?
C27' C28' C29' C30' -1.4(7) . . . . ?
C10' C9' C15' C16' -78.9(5) . . . . ?
C10' C9' C15' C20' 101.9(5) . . . . ?
C10' C9' C12' C13' 2.4(6) . . . . ?
C10' C9' C12' C5' -179.2(4) . . . . ?
C10' C1' C2' C3' 0.6(7) . . . . ?
C10' C11' C4' C3' 0.8(7) . . . . ?
C12 C13 C8 C7 1.1(7) . . . . ?
C12 C5 C6 C7 -0.7(9) . . . . ?
C1 C10 C9 C15 9.2(6) . . . . ?
C1 C10 C9 C12 -177.2(4) . . . . ?
C1 C10 C11 N1 179.4(4) . . . . ?
C1 C10 C11 C4 -0.1(6) . . . . ?
C1 C2 C3 C4 0.3(7) . . . . ?
C20 C15 C9 C10 81.6(5) . . . . ?
C20 C15 C9 C12 -92.1(5) . . . . ?
C20 C15 C16 P1 -178.7(3) . . . . ?
C20 C15 C16 C17 1.4(6) . . . . ?
C20 C19 C18 C17 -0.3(7) . . . . ?
C13' N1' C11' C10' 2.2(6) . . . . ?
C13' N1' C11' C4' -179.2(4) . . . . ?
C13' C12' C5' C6' 1.0(6) . . . . ?
C13' C8' C7' C6' -0.5(7) . . . . ?
C17' C16' C15' C9' 179.9(4) . . . . ?
C17' C16' C15' C20' -1.0(6) . . . . ?
C16 P1 C27 C32 84.6(4) . . . . ?
C16 P1 C27 C28 -95.7(4) . . . . ?
C16 P1 C21 C26 -157.7(4) . . . . ?
C16 P1 C21 C22 25.2(4) . . . . ?
C16 C15 C9 C10 -100.0(5) . . . . ?
C16 C15 C9 C12 86.4(5) . . . . ?
C16 C15 C20 C19 -0.2(6) . . . . ?
C16 C17 C18 C19 1.7(7) . . . . ?
C21' P1' C16' C15' -96.8(4) . . . . ?
C21' P1' C16' C17' 76.8(3) . . . . ?
C21' P1' C27' C32' 23.5(4) . . . . ?
C21' P1' C27' C28' -154.4(3) . . . . ?
C21' C22' C23' C24' -0.9(8) . . . . ?
C11' N1' C13' C12' -1.2(6) . . . . ?
C11' N1' C13' C8' -179.2(4) . . . . ?
C11' C4' C3' C2' 0.4(8) . . . . ?
C27 P1 C16 C15 -15.0(4) . . . . ?
C27 P1 C16 C17 164.9(3) . . . . ?
C27 P1 C21 C26 -43.3(4) . . . . ?
C27 P1 C21 C22 139.6(4) . . . . ?
C27 C32 C31 C30 1.2(7) . . . . ?
C27 C28 C29 C30 1.4(8) . . . . ?
O1' S1' C026 F1' -52.5(5) . . . . ?
O1' S1' C026 F2' 65.4(5) . . . . ?
O1' S1' C026 F3' -173.8(5) . . . . ?
C4' C3' C2' C1' -1.1(8) . . . . ?
C8 C13 C12 C9 176.1(4) . . . . ?
C8 C13 C12 C5 -2.8(6) . . . . ?
C5 C6 C7 C8 -1.2(9) . . . . ?
C25' C24' C23' C22' -0.7(8) . . . . ?
C21 P1 C16 C15 94.2(4) . . . . ?
C21 P1 C16 C17 -85.9(3) . . . . ?
C21 P1 C27 C32 -24.9(4) . . . . ?
C21 P1 C27 C28 154.8(4) . . . . ?
C21 C26 C25 C24 1.7(8) . . . . ?
C21 C22 C23 C24 2.8(8) . . . . ?
C32 C27 C28 C29 -3.1(7) . . . . ?
C32 C31 C30 C29 -2.9(8) . . . . ?
C31' C32' C27' P1' -178.2(3) . . . . ?
C31' C32' C27' C28' -0.3(6) . . . . ?
C31' C30' C29' C28' -0.1(7) . . . . ?
C24' C25' C26' C21' -2.8(7) . . . . ?
C14 N1 C13 C12 -170.9(4) . . . . ?
C14 N1 C13 C8 8.5(6) . . . . ?
C14 N1 C11 C10 173.4(4) . . . . ?
C14 N1 C11 C4 -7.1(6) . . . . ?
C5' C12' C13' N1' -179.6(4) . . . . ?
C5' C12' C13' C8' -1.5(6) . . . . ?
C5' C6' C7' C8' -0.1(8) . . . . ?
C26' C21' C22' C23' 0.7(7) . . . . ?
C26' C25' C24' C23' 2.4(7) . . . . ?
C18 C17 C16 P1 177.9(4) . . . . ?
C18 C17 C16 C15 -2.2(6) . . . . ?
C2' C1' C10' C9' 178.8(4) . . . . ?
C2' C1' C10' C11' 0.5(6) . . . . ?
C34 C33 C40 C39 46.0(10) . . . . ?
C34 C35 C36 C37 29.5(8) . . . . ?
C28 C27 C32 C31 1.8(7) . . . . ?
C28 C29 C30 C31 1.6(9) . . . . ?
C26 C21 C22 C23 -1.2(7) . . . . ?
C22 C21 C26 C25 -1.0(7) . . . . ?
C14' N1' C13' C12' 178.2(4) . . . . ?
C14' N1' C13' C8' 0.1(6) . . . . ?
C14' N1' C11' C10' -177.1(4) . . . . ?
C14' N1' C11' C4' 1.5(6) . . . . ?
C38' C39' C40' C33' -17.6(10) . . . . ?
C38' C37' C36' C35' -52.8(9) . . . . ?
C22' C21' C26' C25' 1.2(7) . . . . ?
C37 C38 C39 C40 -93.1(8) . . . . ?
C38 C37 C36 C35 47.0(8) . . . . ?
C38 C39 C40 C33 31.5(10) . . . . ?
C23 C24 C25 C26 -0.1(8) . . . . ?
C33 C34 C35 C36 -89.5(7) . . . . ?
C39' C38' C37' Rh1' -104.7(5) . . . . ?
C39' C38' C37' C36' -4.7(9) . . . . ?
C37' C38' C39' C40' 83.9(8) . . . . ?
C37' C36' C35' C34' -23.1(11) . . . . ?
C34' C33' C40' C39' -56.5(10) . . . . ?
C33' C34' C35' C36' 86.2(9) . . . . ?
C25 C24 C23 C22 -2.1(9) . . . . ?
C35 C34 C33 Rh1 105.1(5) . . . . ?
C35 C34 C33 C40 3.2(9) . . . . ?
C36 C37 C38 Rh1 -99.6(5) . . . . ?
C36 C37 C38 C39 4.3(8) . . . . ?
C35' C34' C33' Rh1' -106.0(6) . . . . ?
C35' C34' C33' C40' -2.7(9) . . . . ?
O2' S1' C026 F1' 65.4(4) . . . . ?
O2' S1' C026 F2' -176.8(4) . . . . ?
O2' S1' C026 F3' -55.9(5) . . . . ?
